data_7153947
loop_
_publ_author_name
'Subba Reddy, B. V.'
'Ramana Reddy, M.'
'Sridhar, B.'
'Singarapu, Kiran Kumar'

_publ_section_title
;
 Acetal-initiated Prins bicyclization for the synthesis of
 hexahydrofuro-[3,4-c]furan lignans and octahydropyrano[3,4-c]pyran
 derivatives.
;
_journal_issue 26
_journal_name_full 'Organic &amp; biomolecular chemistry'
_journal_page_first 4754
_journal_page_last 4762
_journal_paper_doi 10.1039/c4ob00305e
_journal_volume 12
_journal_year 2014
_chemical_formula_moiety 'C18 H17 Br O2'
_chemical_formula_sum 'C18 H17 Br O2'
_chemical_formula_weight 345.23
_chemical_name_systematic
; 
(1R,3aS,6R,6aR)-1-(2-bromophenyl)-6-phenyl-hexahydrofuro[3,4-c]furan
;
_space_group_IT_number 61
_symmetry_cell_setting orthorhombic
_symmetry_space_group_name_Hall '-P 2ac 2ab'
_symmetry_space_group_name_H-M 'P b c a'
_atom_sites_solution_hydrogens geom
_atom_sites_solution_primary direct
_atom_sites_solution_secondary difmap
_audit_creation_method SHELXL-97
_cell_angle_alpha 90.00
_cell_angle_beta 90.00
_cell_angle_gamma 90.00
_cell_formula_units_Z 8
_cell_length_a 9.6034(5)
_cell_length_b 15.7805(8)
_cell_length_c 19.7861(10)
_cell_measurement_reflns_used 9815
_cell_measurement_temperature 294(2)
_cell_measurement_theta_max 27.88
_cell_measurement_theta_min 2.58
_cell_volume 2998.5(3)
_computing_cell_refinement 'SAINT (Bruker, 2001)'
_computing_data_collection 'SMART (Bruker, 2001)'
_computing_data_reduction SAINT
_computing_molecular_graphics 'SHELXTL/PC (Sheldrick, 1990)'
_computing_publication_material SHELXL97
_computing_structure_refinement 'SHELXL-97 (Sheldrick, 2008)'
_computing_structure_solution 'SHELXS-97 (Sheldrick, 2008)'
_diffrn_ambient_temperature 294(2)
_diffrn_measured_fraction_theta_full 1.000
_diffrn_measured_fraction_theta_max 1.000
_diffrn_measurement_device 'Bruker SMART APEX CCD area-detector'
_diffrn_measurement_device_type 'CCD Area Detector'
_diffrn_measurement_method '\w scan'
_diffrn_radiation_monochromator graphite
_diffrn_radiation_source 'fine-focus sealed tube'
_diffrn_radiation_type MoK\a
_diffrn_radiation_wavelength 0.71073
_diffrn_reflns_av_R_equivalents 0.0397
_diffrn_reflns_av_sigmaI/netI 0.0228
_diffrn_reflns_limit_h_max 11
_diffrn_reflns_limit_h_min -11
_diffrn_reflns_limit_k_max 18
_diffrn_reflns_limit_k_min -18
_diffrn_reflns_limit_l_max 23
_diffrn_reflns_limit_l_min -23
_diffrn_reflns_number 26760
_diffrn_reflns_theta_full 25.00
_diffrn_reflns_theta_max 25.00
_diffrn_reflns_theta_min 2.58
_diffrn_standards_number 0
_exptl_absorpt_coefficient_mu 2.743
_exptl_absorpt_correction_T_max 0.89
_exptl_absorpt_correction_T_min 0.65
_exptl_absorpt_correction_type multi-scan
_exptl_absorpt_process_details 'SABABS; Bruker,2001'
_exptl_crystal_colour colorless
_exptl_crystal_density_diffrn 1.529
_exptl_crystal_density_method 'not measured'
_exptl_crystal_description block
_exptl_crystal_F_000 1408
_exptl_crystal_size_max 0.16
_exptl_crystal_size_mid 0.13
_exptl_crystal_size_min 0.06
_refine_diff_density_max 0.667
_refine_diff_density_min -0.352
_refine_diff_density_rms 0.046
_refine_ls_extinction_method none
_refine_ls_goodness_of_fit_ref 1.082
_refine_ls_hydrogen_treatment mixed
_refine_ls_matrix_type full
_refine_ls_number_parameters 190
_refine_ls_number_reflns 2643
_refine_ls_number_restraints 0
_refine_ls_restrained_S_all 1.082
_refine_ls_R_factor_all 0.0405
_refine_ls_R_factor_gt 0.0314
_refine_ls_shift/su_max 0.002
_refine_ls_shift/su_mean 0.000
_refine_ls_structure_factor_coef Fsqd
_refine_ls_weighting_details 'calc w=1/[\s^2^(Fo^2^)+(0.0382P)^2^+2.0300P] where P=(Fo^2^+2Fc^2^)/3'
_refine_ls_weighting_scheme calc
_refine_ls_wR_factor_gt 0.0824
_refine_ls_wR_factor_ref 0.0903
_reflns_number_gt 2176
_reflns_number_total 2643
_reflns_threshold_expression I>2\s(I)
_cod_data_source_file c4ob00305e2.cif
_cod_data_source_block as55m
_cod_original_sg_symbol_H-M 'P bca'
_cod_database_code 7153947

loop_
_symmetry_equiv_pos_as_xyz
'x, y, z'
'-x+1/2, -y, z+1/2'
'-x, y+1/2, -z+1/2'
'x+1/2, -y+1/2, -z'
'-x, -y, -z'
'x-1/2, y, -z-1/2'
'x, -y-1/2, z-1/2'
'-x-1/2, y-1/2, z'

loop_
_atom_site_label
_atom_site_type_symbol
_atom_site_fract_x
_atom_site_fract_y
_atom_site_fract_z
_atom_site_U_iso_or_equiv
_atom_site_adp_type
_atom_site_occupancy
_atom_site_symmetry_multiplicity
_atom_site_calc_flag
_atom_site_refinement_flags
Br1 Br 0.14914(4) 0.109098(18) 0.747983(15) 0.06525(14) Uani 1 1 d .
C1 C -0.0553(2) 0.24933(15) 0.69100(13) 0.0420(5) Uani 1 1 d .
H1 H -0.0622 0.2374 0.7395 0.050 Uiso 1 1 calc R
C2 C -0.1469(3) 0.38228(17) 0.69710(18) 0.0573(7) Uani 1 1 d .
H2A H -0.1779 0.3864 0.7436 0.069 Uiso 1 1 calc R
H2B H -0.1963 0.4243 0.6705 0.069 Uiso 1 1 calc R
C3 C 0.0095(3) 0.39691(15) 0.69264(14) 0.0491(6) Uani 1 1 d .
H3 H 0.0460 0.4204 0.7349 0.059 Uiso 1 1 calc R
C4 C 0.0565(3) 0.44912(18) 0.63211(17) 0.0667(8) Uani 1 1 d .
H4A H -0.0217 0.4606 0.6025 0.080 Uiso 1 1 calc R
H4B H 0.0953 0.5027 0.6470 0.080 Uiso 1 1 calc R
C5 C 0.1198(3) 0.31379(15) 0.60568(13) 0.0437(6) Uani 1 1 d .
H5 H 0.0419 0.3011 0.5753 0.052 Uiso 1 1 calc R
C6 C 0.0698(2) 0.30790(14) 0.67898(12) 0.0396(5) Uani 1 1 d .
H6 H 0.1467 0.2948 0.7098 0.047 Uiso 1 1 calc R
C7 C 0.2417(2) 0.25897(15) 0.58737(12) 0.0426(5) Uani 1 1 d .
C8 C 0.3740(3) 0.2777(2) 0.61160(15) 0.0564(7) Uani 1 1 d .
H8 H 0.3868 0.3255 0.6383 0.068 Uiso 1 1 calc R
C9 C 0.4857(3) 0.2272(2) 0.59693(16) 0.0657(8) Uani 1 1 d .
H9 H 0.5734 0.2405 0.6137 0.079 Uiso 1 1 calc R
C10 C 0.4674(3) 0.1570(2) 0.55757(17) 0.0687(9) Uani 1 1 d .
H10 H 0.5429 0.1223 0.5476 0.082 Uiso 1 1 calc R
C11 C 0.3384(3) 0.1376(2) 0.53285(18) 0.0693(9) Uani 1 1 d .
H11 H 0.3265 0.0897 0.5062 0.083 Uiso 1 1 calc R
C12 C 0.2254(3) 0.18885(17) 0.54723(14) 0.0543(7) Uani 1 1 d .
H12 H 0.1382 0.1757 0.5297 0.065 Uiso 1 1 calc R
C13 C -0.0560(2) 0.16670(14) 0.65319(12) 0.0397(5) Uani 1 1 d .
C14 C -0.1391(2) 0.15492(17) 0.59666(14) 0.0486(6) Uani 1 1 d .
H14 H -0.1953 0.1991 0.5818 0.058 Uiso 1 1 calc R
C15 C -0.1403(3) 0.0787(2) 0.56173(15) 0.0575(7) Uani 1 1 d .
H15 H -0.1974 0.0721 0.5241 0.069 Uiso 1 1 calc R
C16 C -0.0569(3) 0.01303(18) 0.58271(14) 0.0592(7) Uani 1 1 d .
H16 H -0.0583 -0.0383 0.5597 0.071 Uiso 1 1 calc R
C17 C 0.0285(3) 0.02354(16) 0.63789(13) 0.0539(7) Uani 1 1 d .
H17 H 0.0868 -0.0202 0.6517 0.065 Uiso 1 1 calc R
C18 C 0.0274(3) 0.09917(15) 0.67254(12) 0.0439(6) Uani 1 1 d .
O1 O -0.17248(17) 0.29926(11) 0.67127(10) 0.0549(5) Uani 1 1 d .
O2 O 0.1592(2) 0.40080(11) 0.59754(11) 0.0602(5) Uani 1 1 d .

loop_
_atom_site_aniso_label
_atom_site_aniso_U_11
_atom_site_aniso_U_22
_atom_site_aniso_U_33
_atom_site_aniso_U_23
_atom_site_aniso_U_13
_atom_site_aniso_U_12
Br1 0.0875(3) 0.0463(2) 0.0620(2) 0.00567(13) -0.02349(14) 0.00086(14)
C1 0.0402(12) 0.0377(12) 0.0479(13) -0.0016(10) 0.0054(10) -0.0011(10)
C2 0.0534(16) 0.0405(15) 0.078(2) -0.0054(13) 0.0075(14) 0.0065(12)
C3 0.0518(14) 0.0350(13) 0.0604(16) -0.0071(11) 0.0015(12) 0.0022(11)
C4 0.0678(18) 0.0364(14) 0.096(2) 0.0087(15) 0.0158(17) 0.0050(13)
C5 0.0463(13) 0.0354(13) 0.0495(14) 0.0069(11) 0.0015(11) -0.0027(10)
C6 0.0402(12) 0.0325(12) 0.0461(13) -0.0015(10) -0.0007(10) -0.0003(10)
C7 0.0449(13) 0.0399(13) 0.0430(12) 0.0085(11) 0.0064(11) 0.0003(10)
C8 0.0513(16) 0.0598(18) 0.0582(16) 0.0008(14) 0.0041(12) -0.0008(13)
C9 0.0478(16) 0.080(2) 0.0699(19) 0.0123(17) 0.0057(14) 0.0066(15)
C10 0.0610(19) 0.065(2) 0.080(2) 0.0182(17) 0.0257(17) 0.0190(16)
C11 0.079(2) 0.0510(17) 0.078(2) -0.0074(16) 0.0257(18) 0.0040(15)
C12 0.0551(16) 0.0507(16) 0.0572(15) -0.0017(13) 0.0117(13) -0.0038(13)
C13 0.0377(11) 0.0368(12) 0.0446(12) 0.0004(10) 0.0066(10) -0.0050(10)
C14 0.0411(13) 0.0481(15) 0.0564(15) -0.0041(12) -0.0003(11) 0.0000(11)
C15 0.0559(16) 0.0618(18) 0.0550(16) -0.0132(14) -0.0031(12) -0.0099(14)
C16 0.0761(19) 0.0428(15) 0.0589(16) -0.0114(13) 0.0059(14) -0.0054(14)
C17 0.0693(18) 0.0348(13) 0.0577(15) 0.0014(12) 0.0028(14) 0.0015(12)
C18 0.0508(14) 0.0384(13) 0.0425(13) 0.0037(10) 0.0021(11) -0.0057(11)
O1 0.0400(9) 0.0455(10) 0.0793(13) -0.0100(9) 0.0011(9) 0.0039(8)
O2 0.0667(12) 0.0357(10) 0.0782(14) 0.0113(9) 0.0196(10) -0.0020(8)

loop_
_atom_type_symbol
_atom_type_description
_atom_type_scat_dispersion_real
_atom_type_scat_dispersion_imag
_atom_type_scat_source
C C 0.0033 0.0016 'International Tables Vol C Tables 4.2.6.8 and 6.1.1.4'
H H 0.0000 0.0000 'International Tables Vol C Tables 4.2.6.8 and 6.1.1.4'
O O 0.0106 0.0060 'International Tables Vol C Tables 4.2.6.8 and 6.1.1.4'
Br Br -0.2901 2.4595 'International Tables Vol C Tables 4.2.6.8 and 6.1.1.4'

loop_
_geom_angle_atom_site_label_1
_geom_angle_atom_site_label_2
_geom_angle_atom_site_label_3
_geom_angle
O1 C1 C13 109.80(19)
O1 C1 C6 104.02(19)
C13 C1 C6 116.68(19)
O1 C1 H1 108.7
C13 C1 H1 108.7
C6 C1 H1 108.7
O1 C2 C3 106.8(2)
O1 C2 H2A 110.4
C3 C2 H2A 110.4
O1 C2 H2B 110.4
C3 C2 H2B 110.4
H2A C2 H2B 108.6
C2 C3 C4 114.9(2)
C2 C3 C6 104.02(19)
C4 C3 C6 104.1(2)
C2 C3 H3 111.1
C4 C3 H3 111.1
C6 C3 H3 111.1
O2 C4 C3 107.1(2)
O2 C4 H4A 110.3
C3 C4 H4A 110.3
O2 C4 H4B 110.3
C3 C4 H4B 110.3
H4A C4 H4B 108.6
O2 C5 C7 108.61(19)
O2 C5 C6 104.3(2)
C7 C5 C6 116.0(2)
O2 C5 H5 109.2
C7 C5 H5 109.2
C6 C5 H5 109.2
C5 C6 C1 115.4(2)
C5 C6 C3 103.21(19)
C1 C6 C3 103.14(18)
C5 C6 H6 111.5
C1 C6 H6 111.5
C3 C6 H6 111.5
C12 C7 C8 118.4(2)
C12 C7 C5 121.1(2)
C8 C7 C5 120.5(2)
C9 C8 C7 121.3(3)
C9 C8 H8 119.3
C7 C8 H8 119.3
C10 C9 C8 119.6(3)
C10 C9 H9 120.2
C8 C9 H9 120.2
C9 C10 C11 120.1(3)
C9 C10 H10 119.9
C11 C10 H10 119.9
C10 C11 C12 120.5(3)
C10 C11 H11 119.8
C12 C11 H11 119.8
C7 C12 C11 120.1(3)
C7 C12 H12 120.0
C11 C12 H12 120.0
C14 C13 C18 116.9(2)
C14 C13 C1 121.4(2)
C18 C13 C1 121.7(2)
C13 C14 C15 121.6(3)
C13 C14 H14 119.2
C15 C14 H14 119.2
C16 C15 C14 119.9(3)
C16 C15 H15 120.0
C14 C15 H15 120.0
C15 C16 C17 119.7(3)
C15 C16 H16 120.1
C17 C16 H16 120.1
C16 C17 C18 119.7(3)
C16 C17 H17 120.2
C18 C17 H17 120.2
C17 C18 C13 122.2(2)
C17 C18 Br1 117.2(2)
C13 C18 Br1 120.55(18)
C2 O1 C1 105.83(19)
C4 O2 C5 106.04(19)

loop_
_geom_bond_atom_site_label_1
_geom_bond_atom_site_label_2
_geom_bond_distance
Br1 C18 1.903(3)
C1 O1 1.428(3)
C1 C13 1.503(3)
C1 C6 1.534(3)
C1 H1 0.9800
C2 O1 1.428(3)
C2 C3 1.522(4)
C2 H2A 0.9700
C2 H2B 0.9700
C3 C4 1.522(4)
C3 C6 1.543(3)
C3 H3 0.9800
C4 O2 1.422(3)
C4 H4A 0.9700
C4 H4B 0.9700
C5 O2 1.433(3)
C5 C7 1.500(3)
C5 C6 1.530(3)
C5 H5 0.9800
C6 H6 0.9800
C7 C12 1.371(4)
C7 C8 1.389(4)
C8 C9 1.368(4)
C8 H8 0.9300
C9 C10 1.365(5)
C9 H9 0.9300
C10 C11 1.367(5)
C10 H10 0.9300
C11 C12 1.382(4)
C11 H11 0.9300
C12 H12 0.9300
C13 C14 1.386(3)
C13 C18 1.387(3)
C14 C15 1.387(4)
C14 H14 0.9300
C15 C16 1.374(4)
C15 H15 0.9300
C16 C17 1.376(4)
C16 H16 0.9300
C17 C18 1.376(3)
C17 H17 0.9300

loop_
_geom_torsion_atom_site_label_1
_geom_torsion_atom_site_label_2
_geom_torsion_atom_site_label_3
_geom_torsion_atom_site_label_4
_geom_torsion
O1 C2 C3 C4 99.6(3)
O1 C2 C3 C6 -13.5(3)
C2 C3 C4 O2 -125.8(3)
C6 C3 C4 O2 -12.7(3)
O2 C5 C6 C1 142.6(2)
C7 C5 C6 C1 -98.0(3)
O2 C5 C6 C3 30.9(2)
C7 C5 C6 C3 150.3(2)
O1 C1 C6 C5 -80.2(2)
C13 C1 C6 C5 40.9(3)
O1 C1 C6 C3 31.6(2)
C13 C1 C6 C3 152.6(2)
C2 C3 C6 C5 109.7(2)
C4 C3 C6 C5 -10.9(3)
C2 C3 C6 C1 -10.8(3)
C4 C3 C6 C1 -131.4(2)
O2 C5 C7 C12 -134.9(2)
C6 C5 C7 C12 108.0(3)
O2 C5 C7 C8 45.9(3)
C6 C5 C7 C8 -71.2(3)
C12 C7 C8 C9 -0.9(4)
C5 C7 C8 C9 178.2(3)
C7 C8 C9 C10 0.2(5)
C8 C9 C10 C11 0.2(5)
C9 C10 C11 C12 0.2(5)
C8 C7 C12 C11 1.3(4)
C5 C7 C12 C11 -177.8(2)
C10 C11 C12 C7 -1.0(5)
O1 C1 C13 C14 14.9(3)
C6 C1 C13 C14 -103.1(3)
O1 C1 C13 C18 -166.0(2)
C6 C1 C13 C18 76.1(3)
C18 C13 C14 C15 1.0(4)
C1 C13 C14 C15 -179.9(2)
C13 C14 C15 C16 -0.5(4)
C14 C15 C16 C17 -0.7(4)
C15 C16 C17 C18 1.5(4)
C16 C17 C18 C13 -1.0(4)
C16 C17 C18 Br1 -179.7(2)
C14 C13 C18 C17 -0.2(4)
C1 C13 C18 C17 -179.4(2)
C14 C13 C18 Br1 178.40(17)
C1 C13 C18 Br1 -0.8(3)
C3 C2 O1 C1 34.8(3)
C13 C1 O1 C2 -167.2(2)
C6 C1 O1 C2 -41.6(2)
C3 C4 O2 C5 33.4(3)
C7 C5 O2 C4 -164.7(2)
C6 C5 O2 C4 -40.4(3)
